data_7220738
loop_
_publ_author_name
'Zeng, Tinghua'
'Qian, Qinqin'
'Zhao, Bei'
'Yuan, Dan'
'Yao, Yingming'
'Shen, Qi'

_publ_section_title
;
 Synthesis and characterization of rare-earth metal guanidinates
 stabilized by amine-bridged bis(phenolate) ligands and their application
 in the controlled polymerization of rac-lactide and rac-\b-butyrolactone
;
_journal_name_full 'RSC Adv.'
_journal_paper_doi 10.1039/C5RA10151D
_journal_year 2015
_chemical_formula_moiety '2(C47 H82 N5 O2 Yb), C7 H8'
_chemical_formula_sum 'C101 H172 N10 O4 Yb2'
_chemical_formula_weight 1936.57
_chemical_name_systematic
; 
 ? 
;
_space_group_IT_number 14
_symmetry_cell_setting monoclinic
_symmetry_Int_Tables_number 14
_symmetry_space_group_name_Hall '-P 2yn'
_symmetry_space_group_name_H-M 'P 1 21/n 1'
_atom_sites_solution_hydrogens geom
_atom_sites_solution_primary direct
_atom_sites_solution_secondary difmap
_audit_creation_method SHELXL-97
_audit_update_record
;
2015-02-06 deposited with the CCDC.
2015-06-09 downloaded from the CCDC.
;
_cell_angle_alpha 90.00
_cell_angle_beta 98.688(2)
_cell_angle_gamma 90.00
_cell_formula_units_Z 2
_cell_length_a 10.8249(7)
_cell_length_b 15.1480(10)
_cell_length_c 31.913(2)
_cell_measurement_reflns_used 21245
_cell_measurement_temperature 223(2)
_cell_measurement_theta_max 27.5
_cell_measurement_theta_min 3.2
_cell_volume 5172.9(6)
_computing_cell_refinement CrystalClear
_computing_data_collection CrystalClear
_computing_data_reduction CrystalStructure
_computing_structure_refinement 'SHELXL-97 (Sheldrick, 1997)'
_computing_structure_solution 'SHELXS-97 (Sheldrick, 1990)'
_diffrn_ambient_temperature 223(2)
_diffrn_detector_area_resol_mean 14.63
_diffrn_measured_fraction_theta_full 0.990
_diffrn_measured_fraction_theta_max 0.990
_diffrn_measurement_device_type 'Rigaku Saturn'
_diffrn_measurement_method \w
_diffrn_radiation_monochromator graphite
_diffrn_radiation_source 'fine-focus sealed tube'
_diffrn_radiation_type MoK\a
_diffrn_radiation_wavelength 0.71075
_diffrn_reflns_av_R_equivalents 0.0436
_diffrn_reflns_av_sigmaI/netI 0.0657
_diffrn_reflns_limit_h_max 10
_diffrn_reflns_limit_h_min -14
_diffrn_reflns_limit_k_max 19
_diffrn_reflns_limit_k_min -18
_diffrn_reflns_limit_l_max 41
_diffrn_reflns_limit_l_min -34
_diffrn_reflns_number 29123
_diffrn_reflns_theta_full 27.49
_diffrn_reflns_theta_max 27.49
_diffrn_reflns_theta_min 3.21
_exptl_absorpt_coefficient_mu 1.848
_exptl_absorpt_correction_T_max 0.6071
_exptl_absorpt_correction_T_min 0.3195
_exptl_absorpt_correction_type multi-scan
_exptl_absorpt_process_details 'Jacobson, R. (1998) Private communication'
_exptl_crystal_colour yellow
_exptl_crystal_density_diffrn 1.243
_exptl_crystal_density_method 'not measured'
_exptl_crystal_description block
_exptl_crystal_F_000 2040
_exptl_crystal_size_max 0.80
_exptl_crystal_size_mid 0.40
_exptl_crystal_size_min 0.30
_refine_diff_density_max 2.544
_refine_diff_density_min -1.562
_refine_diff_density_rms 0.121
_refine_ls_extinction_method none
_refine_ls_goodness_of_fit_ref 1.132
_refine_ls_hydrogen_treatment mixed
_refine_ls_matrix_type full
_refine_ls_number_parameters 532
_refine_ls_number_reflns 11753
_refine_ls_number_restraints 0
_refine_ls_restrained_S_all 1.132
_refine_ls_R_factor_all 0.0687
_refine_ls_R_factor_gt 0.0575
_refine_ls_shift/su_max 0.004
_refine_ls_shift/su_mean 0.000
_refine_ls_structure_factor_coef Fsqd
_refine_ls_weighting_details 'calc w=1/[\s^2^(Fo^2^)+(0.0437P)^2^+12.7056P] where P=(Fo^2^+2Fc^2^)/3'
_refine_ls_weighting_scheme calc
_refine_ls_wR_factor_gt 0.1242
_refine_ls_wR_factor_ref 0.1326
_reflns_number_gt 10165
_reflns_number_total 11753
_reflns_threshold_expression >2sigma(I)
_cod_data_source_file c5ra10151d1.cif
_cod_data_source_block shelxl
_cod_database_code 7220738

loop_
_symmetry_equiv_pos_as_xyz
'x, y, z'
'-x+1/2, y+1/2, -z+1/2'
'-x, -y, -z'
'x-1/2, -y-1/2, z-1/2'

loop_
_atom_site_label
_atom_site_type_symbol
_atom_site_fract_x
_atom_site_fract_y
_atom_site_fract_z
_atom_site_U_iso_or_equiv
_atom_site_adp_type
_atom_site_occupancy
_atom_site_symmetry_multiplicity
_atom_site_calc_flag
_atom_site_refinement_flags
Yb1 Yb 0.337427(19) 0.331485(14) 0.677737(7) 0.02583(8) Uani 1 1 d .
O1 O 0.2612(3) 0.3041(3) 0.61405(11) 0.0328(8) Uani 1 1 d .
O2 O 0.3364(3) 0.3640(3) 0.74267(11) 0.0327(8) Uani 1 1 d .
N1 N 0.1113(4) 0.3141(3) 0.68327(13) 0.0277(9) Uani 1 1 d .
N2 N 0.3003(4) 0.1717(3) 0.69822(15) 0.0332(10) Uani 1 1 d .
N3 N 0.4209(4) 0.4618(3) 0.65839(15) 0.0324(10) Uani 1 1 d .
N4 N 0.5485(4) 0.3462(3) 0.67338(15) 0.0307(10) Uani 1 1 d .
N5 N 0.6416(5) 0.4832(3) 0.65457(16) 0.0427(12) Uani 1 1 d .
C1 C 0.1605(5) 0.2686(3) 0.59071(16) 0.0298(11) Uani 1 1 d .
C2 C 0.1661(5) 0.2235(4) 0.55222(17) 0.0324(11) Uani 1 1 d .
C3 C 0.0574(5) 0.1810(4) 0.53318(17) 0.0349(12) Uani 1 1 d .
H3 H 0.0615 0.1482 0.5084 0.042 Uiso 1 1 calc R
C4 C -0.0567(5) 0.1838(4) 0.54829(17) 0.0321(11) Uani 1 1 d .
C5 C -0.0603(5) 0.2347(4) 0.58469(17) 0.0331(11) Uani 1 1 d .
H5 H -0.1362 0.2403 0.5954 0.040 Uiso 1 1 calc R
C6 C 0.0445(5) 0.2771(3) 0.60543(16) 0.0294(11) Uani 1 1 d .
C7 C 0.2621(5) 0.3678(3) 0.77253(16) 0.0291(11) Uani 1 1 d .
C8 C 0.3088(5) 0.3689(4) 0.81708(16) 0.0299(11) Uani 1 1 d .
C9 C 0.2206(5) 0.3681(3) 0.84504(17) 0.0326(11) Uani 1 1 d .
H9 H 0.2506 0.3671 0.8743 0.039 Uiso 1 1 calc R
C10 C 0.0915(5) 0.3687(4) 0.83261(16) 0.0307(11) Uani 1 1 d .
C11 C 0.0503(5) 0.3711(4) 0.78927(17) 0.0315(11) Uani 1 1 d .
H11 H -0.0361 0.3728 0.7796 0.038 Uiso 1 1 calc R
C12 C 0.1319(5) 0.3713(3) 0.75972(16) 0.0282(10) Uani 1 1 d .
C13 C 0.0349(5) 0.3371(4) 0.64156(16) 0.0321(11) Uani 1 1 d .
H13A H -0.0530 0.3398 0.6456 0.039 Uiso 1 1 calc R
H13B H 0.0589 0.3965 0.6337 0.039 Uiso 1 1 calc R
C14 C 0.0815(5) 0.3828(4) 0.71379(16) 0.0320(11) Uani 1 1 d .
H14A H -0.0096 0.3870 0.7112 0.038 Uiso 1 1 calc R
H14B H 0.1118 0.4396 0.7047 0.038 Uiso 1 1 calc R
C15 C 0.0799(5) 0.2243(4) 0.69632(18) 0.0333(12) Uani 1 1 d .
H15A H 0.0477 0.1899 0.6710 0.040 Uiso 1 1 calc R
H15B H 0.0133 0.2283 0.7139 0.040 Uiso 1 1 calc R
C16 C 0.1902(5) 0.1758(4) 0.72088(19) 0.0374(13) Uani 1 1 d .
H16A H 0.2145 0.2054 0.7482 0.045 Uiso 1 1 calc R
H16B H 0.1645 0.1156 0.7266 0.045 Uiso 1 1 calc R
C17 C 0.2750(7) 0.1127(4) 0.6609(2) 0.0502(16) Uani 1 1 d .
H17A H 0.3494 0.1080 0.6475 0.075 Uiso 1 1 calc R
H17B H 0.2070 0.1367 0.6409 0.075 Uiso 1 1 calc R
H17C H 0.2520 0.0546 0.6700 0.075 Uiso 1 1 calc R
C18 C 0.4037(6) 0.1329(4) 0.7281(2) 0.0505(16) Uani 1 1 d .
H18A H 0.3823 0.0729 0.7348 0.076 Uiso 1 1 calc R
H18B H 0.4172 0.1677 0.7539 0.076 Uiso 1 1 calc R
H18C H 0.4793 0.1325 0.7152 0.076 Uiso 1 1 calc R
C19 C 0.2856(5) 0.2236(4) 0.53174(18) 0.0422(14) Uani 1 1 d .
C20 C 0.2672(7) 0.1767(6) 0.4884(2) 0.066(2) Uani 1 1 d .
H20A H 0.2083 0.2099 0.4685 0.098 Uiso 1 1 calc R
H20B H 0.2351 0.1177 0.4915 0.098 Uiso 1 1 calc R
H20C H 0.3467 0.1731 0.4780 0.098 Uiso 1 1 calc R
C21 C 0.3916(6) 0.1757(5) 0.5601(2) 0.060(2) Uani 1 1 d .
H21A H 0.4659 0.1756 0.5465 0.091 Uiso 1 1 calc R
H21B H 0.3667 0.1153 0.5646 0.091 Uiso 1 1 calc R
H21C H 0.4094 0.2058 0.5872 0.091 Uiso 1 1 calc R
C22 C 0.3244(7) 0.3189(5) 0.5247(2) 0.0551(18) Uani 1 1 d .
H22A H 0.2600 0.3477 0.5050 0.083 Uiso 1 1 calc R
H22B H 0.4024 0.3191 0.5132 0.083 Uiso 1 1 calc R
H22C H 0.3356 0.3502 0.5515 0.083 Uiso 1 1 calc R
C23 C -0.1759(5) 0.1375(4) 0.52681(18) 0.0402(13) Uani 1 1 d .
C24 C -0.2799(6) 0.2056(5) 0.5140(2) 0.061(2) Uani 1 1 d .
H24A H -0.3008 0.2342 0.5392 0.091 Uiso 1 1 calc R
H24B H -0.3533 0.1761 0.4992 0.091 Uiso 1 1 calc R
H24C H -0.2513 0.2495 0.4956 0.091 Uiso 1 1 calc R
C25 C -0.2217(7) 0.0734(6) 0.5579(2) 0.068(2) Uani 1 1 d .
H25A H -0.1589 0.0282 0.5658 0.103 Uiso 1 1 calc R
H25B H -0.2988 0.0459 0.5447 0.103 Uiso 1 1 calc R
H25C H -0.2365 0.1051 0.5831 0.103 Uiso 1 1 calc R
C26 C -0.1544(6) 0.0863(5) 0.4872(2) 0.0576(19) Uani 1 1 d .
H26A H -0.1254 0.1265 0.4671 0.086 Uiso 1 1 calc R
H26B H -0.2321 0.0591 0.4744 0.086 Uiso 1 1 calc R
H26C H -0.0920 0.0409 0.4950 0.086 Uiso 1 1 calc R
C27 C 0.4484(5) 0.3711(4) 0.83367(18) 0.0362(12) Uani 1 1 d .
C28 C 0.5116(6) 0.2868(5) 0.8206(2) 0.0538(17) Uani 1 1 d .
H28A H 0.4691 0.2355 0.8298 0.081 Uiso 1 1 calc R
H28B H 0.5984 0.2862 0.8338 0.081 Uiso 1 1 calc R
H28C H 0.5071 0.2855 0.7900 0.081 Uiso 1 1 calc R
C29 C 0.5085(6) 0.4514(5) 0.8165(2) 0.0536(17) Uani 1 1 d .
H29A H 0.4934 0.4502 0.7858 0.080 Uiso 1 1 calc R
H29B H 0.5977 0.4506 0.8263 0.080 Uiso 1 1 calc R
H29C H 0.4726 0.5047 0.8265 0.080 Uiso 1 1 calc R
C30 C 0.4757(6) 0.3759(5) 0.8825(2) 0.0551(18) Uani 1 1 d .
H30A H 0.4392 0.4294 0.8921 0.083 Uiso 1 1 calc R
H30B H 0.5654 0.3766 0.8916 0.083 Uiso 1 1 calc R
H30C H 0.4397 0.3249 0.8945 0.083 Uiso 1 1 calc R
C31 C -0.0011(10) 0.3700(9) 0.8644(3) 0.111(2) Uani 1 1 d .
C32 C -0.1194(9) 0.3348(8) 0.8496(3) 0.111(2) Uani 1 1 d .
H32A H -0.1570 0.3135 0.8735 0.167 Uiso 1 1 calc R
H32B H -0.1112 0.2863 0.8304 0.167 Uiso 1 1 calc R
H32C H -0.1721 0.3803 0.8348 0.167 Uiso 1 1 calc R
C33 C 0.0432(9) 0.2891(8) 0.8983(3) 0.111(2) Uani 1 1 d .
H33A H -0.0102 0.2883 0.9202 0.167 Uiso 1 1 calc R
H33B H 0.1292 0.2986 0.9113 0.167 Uiso 1 1 calc R
H33C H 0.0366 0.2331 0.8834 0.167 Uiso 1 1 calc R
C34 C 0.0273(9) 0.4377(8) 0.8962(3) 0.111(2) Uani 1 1 d .
H34A H -0.0239 0.4893 0.8881 0.167 Uiso 1 1 calc R
H34B H 0.1149 0.4536 0.8986 0.167 Uiso 1 1 calc R
H34C H 0.0101 0.4157 0.9233 0.167 Uiso 1 1 calc R
C35 C 0.5376(5) 0.4308(4) 0.66179(16) 0.0314(11) Uani 1 1 d .
C36 C 0.3832(9) 0.5490(5) 0.6411(3) 0.0712(17) Uani 1 1 d .
H36 H 0.4593 0.5833 0.6383 0.085 Uiso 1 1 calc R
C37 C 0.6715(5) 0.3028(4) 0.68232(19) 0.0394(13) Uani 1 1 d .
H37 H 0.7345 0.3408 0.6718 0.047 Uiso 1 1 calc R
C38 C 0.3126(8) 0.5964(5) 0.6708(3) 0.0712(17) Uani 1 1 d .
H38A H 0.2406 0.5616 0.6753 0.107 Uiso 1 1 calc R
H38B H 0.2850 0.6531 0.6588 0.107 Uiso 1 1 calc R
H38C H 0.3664 0.6054 0.6977 0.107 Uiso 1 1 calc R
C39 C 0.3052(8) 0.5412(5) 0.5983(3) 0.085(3) Uani 1 1 d .
H39A H 0.3550 0.5158 0.5785 0.128 Uiso 1 1 calc R
H39B H 0.2763 0.5993 0.5885 0.128 Uiso 1 1 calc R
H39C H 0.2338 0.5035 0.6002 0.128 Uiso 1 1 calc R
C40 C 0.7089(6) 0.2895(5) 0.7299(2) 0.0512(16) Uani 1 1 d .
H40A H 0.7029 0.3453 0.7444 0.077 Uiso 1 1 calc R
H40B H 0.7941 0.2680 0.7357 0.077 Uiso 1 1 calc R
H40C H 0.6533 0.2469 0.7400 0.077 Uiso 1 1 calc R
C41 C 0.6675(6) 0.2140(4) 0.6597(2) 0.0531(17) Uani 1 1 d .
H41A H 0.6114 0.1745 0.6716 0.080 Uiso 1 1 calc R
H41B H 0.7507 0.1887 0.6633 0.080 Uiso 1 1 calc R
H41C H 0.6379 0.2224 0.6297 0.080 Uiso 1 1 calc R
C42 C 0.6846(6) 0.4824(4) 0.6129(2) 0.0477(15) Uani 1 1 d .
H42 H 0.7763 0.4736 0.6185 0.057 Uiso 1 1 calc R
C43 C 0.6837(7) 0.5547(5) 0.6844(2) 0.063(2) Uani 1 1 d .
H43 H 0.6419 0.6090 0.6722 0.075 Uiso 1 1 calc R
C44 C 0.6315(8) 0.4067(5) 0.5849(2) 0.066(2) Uani 1 1 d .
H44A H 0.6575 0.3511 0.5985 0.100 Uiso 1 1 calc R
H44B H 0.6619 0.4103 0.5579 0.100 Uiso 1 1 calc R
H44C H 0.5410 0.4102 0.5803 0.100 Uiso 1 1 calc R
C45 C 0.6624(11) 0.5683(6) 0.5890(3) 0.096(3) Uani 1 1 d .
H45A H 0.5736 0.5756 0.5793 0.145 Uiso 1 1 calc R
H45B H 0.7066 0.5675 0.5647 0.145 Uiso 1 1 calc R
H45C H 0.6927 0.6170 0.6075 0.145 Uiso 1 1 calc R
C46 C 0.6437(11) 0.5430(7) 0.7271(3) 0.113(4) Uani 1 1 d .
H46A H 0.5534 0.5383 0.7238 0.170 Uiso 1 1 calc R
H46B H 0.6709 0.5934 0.7449 0.170 Uiso 1 1 calc R
H46C H 0.6810 0.4896 0.7403 0.170 Uiso 1 1 calc R
C47 C 0.8195(7) 0.5715(7) 0.6883(4) 0.097(3) Uani 1 1 d .
H47A H 0.8644 0.5276 0.7068 0.146 Uiso 1 1 calc R
H47B H 0.8380 0.6298 0.7001 0.146 Uiso 1 1 calc R
H47C H 0.8453 0.5682 0.6605 0.146 Uiso 1 1 calc R
C48 C 1.005(2) 0.3624(18) 0.4376(8) 0.130(10) Uani 0.50 1 d P
H48A H 1.0036 0.3888 0.4098 0.195 Uiso 0.50 1 calc PR
H48B H 0.9330 0.3244 0.4374 0.195 Uiso 0.50 1 calc PR
H48C H 1.0810 0.3277 0.4446 0.195 Uiso 0.50 1 calc PR
C49 C 1.0029(8) 0.4320(7) 0.4693(3) 0.081(3) Uani 1 1 d .
C50 C 0.9695(8) 0.4163(6) 0.5091(4) 0.080(3) Uani 1 1 d .
H50 H 0.9483 0.3585 0.5161 0.096 Uiso 1 1 calc R
C51 C 0.9663(8) 0.4820(8) 0.5387(3) 0.087(3) Uani 1 1 d .
H51 H 0.9424 0.4678 0.5650 0.104 Uiso 1 1 calc R

loop_
_atom_site_aniso_label
_atom_site_aniso_U_11
_atom_site_aniso_U_22
_atom_site_aniso_U_33
_atom_site_aniso_U_23
_atom_site_aniso_U_13
_atom_site_aniso_U_12
Yb1 0.02248(12) 0.02819(13) 0.02778(12) -0.00083(9) 0.00695(8) -0.00154(8)
O1 0.0264(18) 0.044(2) 0.0281(18) -0.0028(16) 0.0050(15) -0.0065(16)
O2 0.0263(18) 0.047(2) 0.0260(18) -0.0037(17) 0.0077(15) -0.0023(16)
N1 0.025(2) 0.030(2) 0.028(2) -0.0026(18) 0.0028(17) -0.0007(17)
N2 0.033(2) 0.027(2) 0.042(3) 0.003(2) 0.011(2) 0.0026(18)
N3 0.033(2) 0.024(2) 0.043(3) 0.003(2) 0.014(2) -0.0019(18)
N4 0.021(2) 0.030(2) 0.042(3) 0.002(2) 0.0097(18) -0.0042(17)
N5 0.042(3) 0.046(3) 0.043(3) 0.000(2) 0.016(2) -0.020(2)
C1 0.030(3) 0.032(3) 0.028(2) 0.000(2) 0.007(2) -0.006(2)
C2 0.025(2) 0.042(3) 0.031(3) -0.005(2) 0.007(2) 0.000(2)
C3 0.038(3) 0.040(3) 0.028(3) -0.004(2) 0.011(2) -0.002(2)
C4 0.029(3) 0.038(3) 0.029(3) -0.001(2) 0.006(2) -0.004(2)
C5 0.028(3) 0.042(3) 0.030(3) -0.002(2) 0.006(2) 0.000(2)
C6 0.028(3) 0.034(3) 0.026(2) -0.004(2) 0.003(2) 0.001(2)
C7 0.023(2) 0.032(3) 0.033(3) -0.002(2) 0.008(2) 0.000(2)
C8 0.024(2) 0.036(3) 0.030(3) -0.003(2) 0.003(2) 0.001(2)
C9 0.032(3) 0.033(3) 0.032(3) -0.002(2) 0.005(2) -0.005(2)
C10 0.028(3) 0.037(3) 0.029(3) -0.007(2) 0.009(2) -0.004(2)
C11 0.024(2) 0.038(3) 0.033(3) -0.006(2) 0.005(2) -0.003(2)
C12 0.024(2) 0.032(3) 0.029(3) -0.005(2) 0.006(2) 0.000(2)
C13 0.029(3) 0.039(3) 0.027(3) -0.003(2) 0.003(2) 0.005(2)
C14 0.027(3) 0.039(3) 0.030(3) -0.007(2) 0.005(2) 0.006(2)
C15 0.029(3) 0.036(3) 0.038(3) -0.001(2) 0.013(2) -0.004(2)
C16 0.031(3) 0.039(3) 0.045(3) 0.001(3) 0.013(2) 0.002(2)
C17 0.064(4) 0.037(3) 0.053(4) -0.009(3) 0.022(3) -0.006(3)
C18 0.042(3) 0.045(4) 0.064(4) 0.016(3) 0.007(3) 0.003(3)
C19 0.034(3) 0.061(4) 0.035(3) -0.012(3) 0.014(2) -0.008(3)
C20 0.056(4) 0.098(6) 0.049(4) -0.024(4) 0.028(3) -0.017(4)
C21 0.042(4) 0.084(5) 0.059(4) -0.003(4) 0.022(3) 0.011(4)
C22 0.051(4) 0.072(5) 0.046(4) -0.003(3) 0.022(3) -0.018(4)
C23 0.036(3) 0.050(3) 0.034(3) -0.009(3) 0.004(2) -0.008(3)
C24 0.038(4) 0.073(5) 0.067(5) -0.015(4) -0.006(3) 0.005(3)
C25 0.068(5) 0.078(5) 0.058(4) -0.005(4) 0.005(4) -0.038(4)
C26 0.040(3) 0.083(5) 0.049(4) -0.029(4) 0.005(3) -0.015(3)
C27 0.025(3) 0.047(3) 0.036(3) -0.002(3) 0.004(2) 0.001(2)
C28 0.035(3) 0.066(4) 0.059(4) -0.007(4) 0.001(3) 0.017(3)
C29 0.029(3) 0.076(5) 0.054(4) 0.007(4) -0.001(3) -0.013(3)
C30 0.032(3) 0.089(5) 0.041(3) -0.002(4) -0.004(3) 0.001(3)
C31 0.088(3) 0.190(6) 0.067(3) -0.036(3) 0.047(3) -0.049(4)
C32 0.088(3) 0.190(6) 0.067(3) -0.036(3) 0.047(3) -0.049(4)
C33 0.088(3) 0.190(6) 0.067(3) -0.036(3) 0.047(3) -0.049(4)
C34 0.088(3) 0.190(6) 0.067(3) -0.036(3) 0.047(3) -0.049(4)
C35 0.032(3) 0.037(3) 0.027(3) -0.008(2) 0.009(2) -0.009(2)
C36 0.103(5) 0.046(3) 0.075(4) 0.014(3) 0.047(3) 0.025(3)
C37 0.026(3) 0.051(3) 0.043(3) 0.008(3) 0.013(2) 0.000(2)
C38 0.103(5) 0.046(3) 0.075(4) 0.014(3) 0.047(3) 0.025(3)
C39 0.081(6) 0.058(5) 0.101(7) 0.016(5) -0.038(5) 0.012(4)
C40 0.040(3) 0.057(4) 0.056(4) 0.009(3) 0.006(3) 0.008(3)
C41 0.045(4) 0.050(4) 0.067(4) 0.001(3) 0.017(3) 0.014(3)
C42 0.047(4) 0.049(4) 0.053(4) 0.002(3) 0.025(3) -0.004(3)
C43 0.055(4) 0.064(5) 0.069(5) -0.007(4) 0.008(4) -0.029(4)
C44 0.083(6) 0.075(5) 0.049(4) -0.007(4) 0.033(4) -0.012(4)
C45 0.157(10) 0.068(5) 0.078(6) 0.027(5) 0.062(7) 0.017(6)
C46 0.167(11) 0.122(8) 0.051(5) -0.024(5) 0.020(6) -0.093(8)
C47 0.052(5) 0.093(7) 0.142(9) -0.043(7) -0.002(5) -0.015(5)
C48 0.077(14) 0.16(2) 0.14(2) -0.058(19) -0.023(14) 0.054(15)
C49 0.061(5) 0.087(7) 0.090(7) 0.014(6) -0.009(5) 0.021(5)
C50 0.067(6) 0.063(5) 0.110(8) 0.036(6) 0.012(5) 0.000(4)
C51 0.075(6) 0.105(8) 0.081(6) 0.044(6) 0.010(5) 0.024(6)

loop_
_atom_type_symbol
_atom_type_description
_atom_type_scat_dispersion_real
_atom_type_scat_dispersion_imag
_atom_type_scat_source
C C 0.0033 0.0016 'International Tables Vol C Tables 4.2.6.8 and 6.1.1.4'
H H 0.0000 0.0000 'International Tables Vol C Tables 4.2.6.8 and 6.1.1.4'
N N 0.0061 0.0033 'International Tables Vol C Tables 4.2.6.8 and 6.1.1.4'
O O 0.0106 0.0060 'International Tables Vol C Tables 4.2.6.8 and 6.1.1.4'
Yb Yb -0.3850 5.5486 'International Tables Vol C Tables 4.2.6.8 and 6.1.1.4'

loop_
_geom_angle_atom_site_label_1
_geom_angle_atom_site_label_2
_geom_angle_atom_site_label_3
_geom_angle
_geom_angle_site_symmetry_1
_geom_angle_site_symmetry_3
O1 Yb1 O2 157.03(14) . .
O1 Yb1 N3 91.28(15) . .
O2 Yb1 N3 97.06(15) . .
O1 Yb1 N4 101.87(15) . .
O2 Yb1 N4 100.70(15) . .
N3 Yb1 N4 57.99(15) . .
O1 Yb1 N1 78.63(14) . .
O2 Yb1 N1 78.85(13) . .
N3 Yb1 N1 122.73(15) . .
N4 Yb1 N1 179.16(15) . .
O1 Yb1 N2 90.38(15) . .
O2 Yb1 N2 86.90(15) . .
N3 Yb1 N2 165.39(15) . .
N4 Yb1 N2 107.49(15) . .
N1 Yb1 N2 71.80(14) . .
O1 Yb1 C35 97.66(14) . .
O2 Yb1 C35 99.99(14) . .
N3 Yb1 C35 29.00(16) . .
N4 Yb1 C35 28.99(15) . .
N1 Yb1 C35 151.72(15) . .
N2 Yb1 C35 136.47(16) . .
C1 O1 Yb1 141.3(3) . .
C7 O2 Yb1 142.6(3) . .
C15 N1 C14 112.1(4) . .
C15 N1 C13 110.2(4) . .
C14 N1 C13 105.8(4) . .
C15 N1 Yb1 112.8(3) . .
C14 N1 Yb1 106.4(3) . .
C13 N1 Yb1 109.2(3) . .
C18 N2 C17 107.9(5) . .
C18 N2 C16 106.7(5) . .
C17 N2 C16 110.6(5) . .
C18 N2 Yb1 114.2(3) . .
C17 N2 Yb1 112.6(3) . .
C16 N2 Yb1 104.7(3) . .
C35 N3 C36 123.6(5) . .
C35 N3 Yb1 94.7(3) . .
C36 N3 Yb1 141.1(5) . .
C35 N4 C37 121.4(4) . .
C35 N4 Yb1 93.6(3) . .
C37 N4 Yb1 144.5(3) . .
C35 N5 C43 118.8(5) . .
C35 N5 C42 120.4(5) . .
C43 N5 C42 118.8(5) . .
O1 C1 C6 118.0(4) . .
O1 C1 C2 122.7(5) . .
C6 C1 C2 119.3(5) . .
C3 C2 C1 117.1(5) . .
C3 C2 C19 121.6(5) . .
C1 C2 C19 121.3(5) . .
C4 C3 C2 124.6(5) . .
C4 C3 H3 117.7 . .
C2 C3 H3 117.7 . .
C3 C4 C5 116.2(5) . .
C3 C4 C23 124.1(5) . .
C5 C4 C23 119.7(5) . .
C6 C5 C4 122.0(5) . .
C6 C5 H5 119.0 . .
C4 C5 H5 119.0 . .
C5 C6 C1 120.3(5) . .
C5 C6 C13 120.5(5) . .
C1 C6 C13 119.0(5) . .
O2 C7 C12 118.6(5) . .
O2 C7 C8 123.1(4) . .
C12 C7 C8 118.3(5) . .
C9 C8 C7 117.3(5) . .
C9 C8 C27 120.9(5) . .
C7 C8 C27 121.8(5) . .
C10 C9 C8 124.7(5) . .
C10 C9 H9 117.7 . .
C8 C9 H9 117.7 . .
C11 C10 C9 116.2(5) . .
C11 C10 C31 121.0(6) . .
C9 C10 C31 122.7(6) . .
C12 C11 C10 122.4(5) . .
C12 C11 H11 118.8 . .
C10 C11 H11 118.8 . .
C11 C12 C7 121.0(5) . .
C11 C12 C14 119.4(4) . .
C7 C12 C14 119.3(5) . .
C6 C13 N1 117.0(4) . .
C6 C13 H13A 108.1 . .
N1 C13 H13A 108.1 . .
C6 C13 H13B 108.1 . .
N1 C13 H13B 108.1 . .
H13A C13 H13B 107.3 . .
N1 C14 C12 118.4(4) . .
N1 C14 H14A 107.7 . .
C12 C14 H14A 107.7 . .
N1 C14 H14B 107.7 . .
C12 C14 H14B 107.7 . .
H14A C14 H14B 107.1 . .
N1 C15 C16 113.3(4) . .
N1 C15 H15A 108.9 . .
C16 C15 H15A 108.9 . .
N1 C15 H15B 108.9 . .
C16 C15 H15B 108.9 . .
H15A C15 H15B 107.7 . .
N2 C16 C15 113.3(5) . .
N2 C16 H16A 108.9 . .
C15 C16 H16A 108.9 . .
N2 C16 H16B 108.9 . .
C15 C16 H16B 108.9 . .
H16A C16 H16B 107.7 . .
N2 C17 H17A 109.5 . .
N2 C17 H17B 109.5 . .
H17A C17 H17B 109.5 . .
N2 C17 H17C 109.5 . .
H17A C17 H17C 109.5 . .
H17B C17 H17C 109.5 . .
N2 C18 H18A 109.5 . .
N2 C18 H18B 109.5 . .
H18A C18 H18B 109.5 . .
N2 C18 H18C 109.5 . .
H18A C18 H18C 109.5 . .
H18B C18 H18C 109.5 . .
C22 C19 C21 109.6(5) . .
C22 C19 C2 109.3(5) . .
C21 C19 C2 110.6(5) . .
C22 C19 C20 107.7(6) . .
C21 C19 C20 107.2(6) . .
C2 C19 C20 112.3(5) . .
C19 C20 H20A 109.5 . .
C19 C20 H20B 109.5 . .
H20A C20 H20B 109.5 . .
C19 C20 H20C 109.5 . .
H20A C20 H20C 109.5 . .
H20B C20 H20C 109.5 . .
C19 C21 H21A 109.5 . .
C19 C21 H21B 109.5 . .
H21A C21 H21B 109.5 . .
C19 C21 H21C 109.5 . .
H21A C21 H21C 109.5 . .
H21B C21 H21C 109.5 . .
C19 C22 H22A 109.5 . .
C19 C22 H22B 109.5 . .
H22A C22 H22B 109.5 . .
C19 C22 H22C 109.5 . .
H22A C22 H22C 109.5 . .
H22B C22 H22C 109.5 . .
C25 C23 C26 108.7(6) . .
C25 C23 C24 107.7(6) . .
C26 C23 C24 108.5(5) . .
C25 C23 C4 109.5(5) . .
C26 C23 C4 112.2(5) . .
C24 C23 C4 110.1(5) . .
C23 C24 H24A 109.5 . .
C23 C24 H24B 109.5 . .
H24A C24 H24B 109.5 . .
C23 C24 H24C 109.5 . .
H24A C24 H24C 109.5 . .
H24B C24 H24C 109.5 . .
C23 C25 H25A 109.5 . .
C23 C25 H25B 109.5 . .
H25A C25 H25B 109.5 . .
C23 C25 H25C 109.5 . .
H25A C25 H25C 109.5 . .
H25B C25 H25C 109.5 . .
C23 C26 H26A 109.5 . .
C23 C26 H26B 109.5 . .
H26A C26 H26B 109.5 . .
C23 C26 H26C 109.5 . .
H26A C26 H26C 109.5 . .
H26B C26 H26C 109.5 . .
C29 C27 C8 110.3(5) . .
C29 C27 C28 109.6(5) . .
C8 C27 C28 110.3(5) . .
C29 C27 C30 107.3(5) . .
C8 C27 C30 112.4(5) . .
C28 C27 C30 106.7(5) . .
C27 C28 H28A 109.5 . .
C27 C28 H28B 109.5 . .
H28A C28 H28B 109.5 . .
C27 C28 H28C 109.5 . .
H28A C28 H28C 109.5 . .
H28B C28 H28C 109.5 . .
C27 C29 H29A 109.5 . .
C27 C29 H29B 109.5 . .
H29A C29 H29B 109.5 . .
C27 C29 H29C 109.5 . .
H29A C29 H29C 109.5 . .
H29B C29 H29C 109.5 . .
C27 C30 H30A 109.5 . .
C27 C30 H30B 109.5 . .
H30A C30 H30B 109.5 . .
C27 C30 H30C 109.5 . .
H30A C30 H30C 109.5 . .
H30B C30 H30C 109.5 . .
C32 C31 C34 126.4(10) . .
C32 C31 C10 115.5(8) . .
C34 C31 C10 112.6(8) . .
C32 C31 C33 95.6(9) . .
C34 C31 C33 93.2(8) . .
C10 C31 C33 105.6(8) . .
C31 C32 H32A 109.5 . .
C31 C32 H32B 109.5 . .
H32A C32 H32B 109.5 . .
C31 C32 H32C 109.5 . .
H32A C32 H32C 109.5 . .
H32B C32 H32C 109.5 . .
C31 C33 H33A 109.5 . .
C31 C33 H33B 109.5 . .
H33A C33 H33B 109.5 . .
C31 C33 H33C 109.5 . .
H33A C33 H33C 109.5 . .
H33B C33 H33C 109.5 . .
C31 C34 H34A 109.5 . .
C31 C34 H34B 109.5 . .
H34A C34 H34B 109.5 . .
C31 C34 H34C 109.5 . .
H34A C34 H34C 109.5 . .
H34B C34 H34C 109.5 . .
N4 C35 N3 113.7(5) . .
N4 C35 N5 122.8(5) . .
N3 C35 N5 123.5(5) . .
N4 C35 Yb1 57.4(3) . .
N3 C35 Yb1 56.3(3) . .
N5 C35 Yb1 178.6(4) . .
N3 C36 C38 109.7(6) . .
N3 C36 C39 111.0(7) . .
C38 C36 C39 110.2(8) . .
N3 C36 H36 108.6 . .
C38 C36 H36 108.6 . .
C39 C36 H36 108.6 . .
N4 C37 C41 110.0(5) . .
N4 C37 C40 110.3(5) . .
C41 C37 C40 109.9(5) . .
N4 C37 H37 108.9 . .
C41 C37 H37 108.9 . .
C40 C37 H37 108.9 . .
C36 C38 H38A 109.5 . .
C36 C38 H38B 109.5 . .
H38A C38 H38B 109.5 . .
C36 C38 H38C 109.5 . .
H38A C38 H38C 109.5 . .
H38B C38 H38C 109.5 . .
C36 C39 H39A 109.5 . .
C36 C39 H39B 109.5 . .
H39A C39 H39B 109.5 . .
C36 C39 H39C 109.5 . .
H39A C39 H39C 109.5 . .
H39B C39 H39C 109.5 . .
C37 C40 H40A 109.5 . .
C37 C40 H40B 109.5 . .
H40A C40 H40B 109.5 . .
C37 C40 H40C 109.5 . .
H40A C40 H40C 109.5 . .
H40B C40 H40C 109.5 . .
C37 C41 H41A 109.5 . .
C37 C41 H41B 109.5 . .
H41A C41 H41B 109.5 . .
C37 C41 H41C 109.5 . .
H41A C41 H41C 109.5 . .
H41B C41 H41C 109.5 . .
N5 C42 C45 113.6(6) . .
N5 C42 C44 113.4(5) . .
C45 C42 C44 109.6(7) . .
N5 C42 H42 106.6 . .
C45 C42 H42 106.6 . .
C44 C42 H42 106.6 . .
N5 C43 C47 112.9(7) . .
N5 C43 C46 113.4(6) . .
C47 C43 C46 111.3(8) . .
N5 C43 H43 106.2 . .
C47 C43 H43 106.2 . .
C46 C43 H43 106.2 . .
C42 C44 H44A 109.5 . .
C42 C44 H44B 109.5 . .
H44A C44 H44B 109.5 . .
C42 C44 H44C 109.5 . .
H44A C44 H44C 109.5 . .
H44B C44 H44C 109.5 . .
C42 C45 H45A 109.5 . .
C42 C45 H45B 109.5 . .
H45A C45 H45B 109.5 . .
C42 C45 H45C 109.5 . .
H45A C45 H45C 109.5 . .
H45B C45 H45C 109.5 . .
C43 C46 H46A 109.5 . .
C43 C46 H46B 109.5 . .
H46A C46 H46B 109.5 . .
C43 C46 H46C 109.5 . .
H46A C46 H46C 109.5 . .
H46B C46 H46C 109.5 . .
C43 C47 H47A 109.5 . .
C43 C47 H47B 109.5 . .
H47A C47 H47B 109.5 . .
C43 C47 H47C 109.5 . .
H47A C47 H47C 109.5 . .
H47B C47 H47C 109.5 . .
C49 C48 H48A 109.5 . .
C49 C48 H48B 109.5 . .
H48A C48 H48B 109.5 . .
C49 C48 H48C 109.5 . .
H48A C48 H48C 109.5 . .
H48B C48 H48C 109.5 . .
C51 C49 C50 115.6(9) 3_766 .
C51 C49 C48 121.7(16) 3_766 .
C50 C49 C48 122.7(16) . .
C51 C50 C49 122.6(9) . .
C51 C50 H50 118.7 . .
C49 C50 H50 118.7 . .
C50 C51 C49 121.8(9) . 3_766
C50 C51 H51 119.1 . .
C49 C51 H51 119.1 3_766 .

loop_
_geom_bond_atom_site_label_1
_geom_bond_atom_site_label_2
_geom_bond_distance
_geom_bond_site_symmetry_2
Yb1 O1 2.116(3) .
Yb1 O2 2.132(3) .
Yb1 N3 2.293(4) .
Yb1 N4 2.321(4) .
Yb1 N1 2.495(4) .
Yb1 N2 2.554(4) .
Yb1 C35 2.748(5) .
O1 C1 1.337(6) .
O2 C7 1.338(6) .
N1 C15 1.477(7) .
N1 C14 1.493(6) .
N1 C13 1.498(6) .
N2 C18 1.478(7) .
N2 C17 1.481(7) .
N2 C16 1.486(7) .
N3 C35 1.337(7) .
N3 C36 1.465(8) .
N4 C35 1.335(7) .
N4 C37 1.474(7) .
N5 C35 1.424(7) .
N5 C43 1.468(9) .
N5 C42 1.473(7) .
C1 C6 1.412(7) .
C1 C2 1.414(7) .
C2 C3 1.398(7) .
C2 C19 1.535(7) .
C3 C4 1.393(7) .
C3 H3 0.9400 .
C4 C5 1.400(7) .
C4 C23 1.536(7) .
C5 C6 1.381(7) .
C5 H5 0.9400 .
C6 C13 1.484(7) .
C7 C12 1.408(7) .
C7 C8 1.435(7) .
C8 C9 1.402(7) .
C8 C27 1.524(7) .
C9 C10 1.394(7) .
C9 H9 0.9400 .
C10 C11 1.388(7) .
C10 C31 1.529(10) .
C11 C12 1.386(7) .
C11 H11 0.9400 .
C12 C14 1.495(7) .
C13 H13A 0.9800 .
C13 H13B 0.9800 .
C14 H14A 0.9800 .
C14 H14B 0.9800 .
C15 C16 1.515(8) .
C15 H15A 0.9800 .
C15 H15B 0.9800 .
C16 H16A 0.9800 .
C16 H16B 0.9800 .
C17 H17A 0.9700 .
C17 H17B 0.9700 .
C17 H17C 0.9700 .
C18 H18A 0.9700 .
C18 H18B 0.9700 .
C18 H18C 0.9700 .
C19 C22 1.529(9) .
C19 C21 1.532(9) .
C19 C20 1.541(8) .
C20 H20A 0.9700 .
C20 H20B 0.9700 .
C20 H20C 0.9700 .
C21 H21A 0.9700 .
C21 H21B 0.9700 .
C21 H21C 0.9700 .
C22 H22A 0.9700 .
C22 H22B 0.9700 .
C22 H22C 0.9700 .
C23 C25 1.524(9) .
C23 C26 1.530(8) .
C23 C24 1.536(9) .
C24 H24A 0.9700 .
C24 H24B 0.9700 .
C24 H24C 0.9700 .
C25 H25A 0.9700 .
C25 H25B 0.9700 .
C25 H25C 0.9700 .
C26 H26A 0.9700 .
C26 H26B 0.9700 .
C26 H26C 0.9700 .
C27 C29 1.520(9) .
C27 C28 1.535(8) .
C27 C30 1.544(8) .
C28 H28A 0.9700 .
C28 H28B 0.9700 .
C28 H28C 0.9700 .
C29 H29A 0.9700 .
C29 H29B 0.9700 .
C29 H29C 0.9700 .
C30 H30A 0.9700 .
C30 H30B 0.9700 .
C30 H30C 0.9700 .
C31 C32 1.401(13) .
C31 C34 1.445(13) .
C31 C33 1.658(17) .
C32 H32A 0.9700 .
C32 H32B 0.9700 .
C32 H32C 0.9700 .
C33 H33A 0.9700 .
C33 H33B 0.9700 .
C33 H33C 0.9700 .
C34 H34A 0.9700 .
C34 H34B 0.9700 .
C34 H34C 0.9700 .
C36 C38 1.488(9) .
C36 C39 1.499(11) .
C36 H36 0.9900 .
C37 C41 1.523(9) .
C37 C40 1.526(8) .
C37 H37 0.9900 .
C38 H38A 0.9700 .
C38 H38B 0.9700 .
C38 H38C 0.9700 .
C39 H39A 0.9700 .
C39 H39B 0.9700 .
C39 H39C 0.9700 .
C40 H40A 0.9700 .
C40 H40B 0.9700 .
C40 H40C 0.9700 .
C41 H41A 0.9700 .
C41 H41B 0.9700 .
C41 H41C 0.9700 .
C42 C45 1.511(10) .
C42 C44 1.513(10) .
C42 H42 0.9900 .
C43 C47 1.479(10) .
C43 C46 1.503(11) .
C43 H43 0.9900 .
C44 H44A 0.9700 .
C44 H44B 0.9700 .
C44 H44C 0.9700 .
C45 H45A 0.9700 .
C45 H45B 0.9700 .
C45 H45C 0.9700 .
C46 H46A 0.9700 .
C46 H46B 0.9700 .
C46 H46C 0.9700 .
C47 H47A 0.9700 .
C47 H47B 0.9700 .
C47 H47C 0.9700 .
C48 C49 1.46(2) .
C48 H48A 0.9700 .
C48 H48B 0.9700 .
C48 H48C 0.9700 .
C49 C51 1.378(13) 3_766
C49 C50 1.395(13) .
C50 C51 1.374(13) .
C50 H50 0.9400 .
C51 C49 1.378(13) 3_766
C51 H51 0.9400 .

loop_
_geom_torsion_atom_site_label_1
_geom_torsion_atom_site_label_2
_geom_torsion_atom_site_label_3
_geom_torsion_atom_site_label_4
_geom_torsion
_geom_torsion_site_symmetry_1
_geom_torsion_site_symmetry_4
O2 Yb1 O1 C1 -31.6(8) . .
N3 Yb1 O1 C1 -143.2(5) . .
N4 Yb1 O1 C1 159.3(5) . .
N1 Yb1 O1 C1 -20.0(5) . .
N2 Yb1 O1 C1 51.3(5) . .
C35 Yb1 O1 C1 -171.6(5) . .
O1 Yb1 O2 C7 16.2(8) . .
N3 Yb1 O2 C7 126.7(6) . .
N4 Yb1 O2 C7 -174.6(5) . .
N1 Yb1 O2 C7 4.7(5) . .
N2 Yb1 O2 C7 -67.4(6) . .
C35 Yb1 O2 C7 155.9(5) . .
O1 Yb1 N1 C15 96.0(3) . .
O2 Yb1 N1 C15 -88.6(3) . .
N3 Yb1 N1 C15 -179.9(3) . .
N4 Yb1 N1 C15 -31(11) . .
N2 Yb1 N1 C15 1.8(3) . .
C35 Yb1 N1 C15 -179.0(3) . .
O1 Yb1 N1 C14 -140.7(3) . .
O2 Yb1 N1 C14 34.7(3) . .
N3 Yb1 N1 C14 -56.6(4) . .
N4 Yb1 N1 C14 92(11) . .
N2 Yb1 N1 C14 125.1(3) . .
C35 Yb1 N1 C14 -55.7(5) . .
O1 Yb1 N1 C13 -26.9(3) . .
O2 Yb1 N1 C13 148.5(3) . .
N3 Yb1 N1 C13 57.2(4) . .
N4 Yb1 N1 C13 -154(11) . .
N2 Yb1 N1 C13 -121.1(3) . .
C35 Yb1 N1 C13 58.1(5) . .
O1 Yb1 N2 C18 138.8(4) . .
O2 Yb1 N2 C18 -64.1(4) . .
N3 Yb1 N2 C18 42.2(8) . .
N4 Yb1 N2 C18 36.2(4) . .
N1 Yb1 N2 C18 -143.3(4) . .
C35 Yb1 N2 C18 37.2(5) . .
O1 Yb1 N2 C17 15.3(4) . .
O2 Yb1 N2 C17 172.4(4) . .
N3 Yb1 N2 C17 -81.3(7) . .
N4 Yb1 N2 C17 -87.3(4) . .
N1 Yb1 N2 C17 93.2(4) . .
C35 Yb1 N2 C17 -86.3(4) . .
O1 Yb1 N2 C16 -104.9(3) . .
O2 Yb1 N2 C16 52.3(3) . .
N3 Yb1 N2 C16 158.6(6) . .
N4 Yb1 N2 C16 152.5(3) . .
N1 Yb1 N2 C16 -27.0(3) . .
C35 Yb1 N2 C16 153.5(3) . .
O1 Yb1 N3 C35 -103.6(3) . .
O2 Yb1 N3 C35 97.9(3) . .
N4 Yb1 N3 C35 -0.4(3) . .
N1 Yb1 N3 C35 179.1(3) . .
N2 Yb1 N3 C35 -7.2(8) . .
O1 Yb1 N3 C36 66.8(7) . .
O2 Yb1 N3 C36 -91.8(7) . .
N4 Yb1 N3 C36 170.0(7) . .
N1 Yb1 N3 C36 -10.5(7) . .
N2 Yb1 N3 C36 163.2(7) . .
C35 Yb1 N3 C36 170.3(8) . .
O1 Yb1 N4 C35 84.4(3) . .
O2 Yb1 N4 C35 -91.3(3) . .
N3 Yb1 N4 C35 0.4(3) . .
N1 Yb1 N4 C35 -149(11) . .
N2 Yb1 N4 C35 178.6(3) . .
O1 Yb1 N4 C37 -104.4(6) . .
O2 Yb1 N4 C37 80.0(6) . .
N3 Yb1 N4 C37 171.6(7) . .
N1 Yb1 N4 C37 23(11) . .
N2 Yb1 N4 C37 -10.2(7) . .
C35 Yb1 N4 C37 171.3(8) . .
Yb1 O1 C1 C6 32.2(8) . .
Yb1 O1 C1 C2 -147.9(4) . .
O1 C1 C2 C3 173.1(5) . .
C6 C1 C2 C3 -7.1(8) . .
O1 C1 C2 C19 -8.4(8) . .
C6 C1 C2 C19 171.4(5) . .
C1 C2 C3 C4 3.5(9) . .
C19 C2 C3 C4 -175.0(5) . .
C2 C3 C4 C5 1.2(8) . .
C2 C3 C4 C23 179.4(5) . .
C3 C4 C5 C6 -2.4(8) . .
C23 C4 C5 C6 179.4(5) . .
C4 C5 C6 C1 -1.3(8) . .
C4 C5 C6 C13 174.3(5) . .
O1 C1 C6 C5 -174.0(5) . .
C2 C1 C6 C5 6.2(8) . .
O1 C1 C6 C13 10.3(7) . .
C2 C1 C6 C13 -169.5(5) . .
Yb1 O2 C7 C12 -20.0(8) . .
Yb1 O2 C7 C8 160.3(4) . .
O2 C7 C8 C9 -176.6(5) . .
C12 C7 C8 C9 3.7(8) . .
O2 C7 C8 C27 3.5(8) . .
C12 C7 C8 C27 -176.2(5) . .
C7 C8 C9 C10 -1.8(8) . .
C27 C8 C9 C10 178.1(5) . .
C8 C9 C10 C11 -0.7(8) . .
C8 C9 C10 C31 -178.5(8) . .
C9 C10 C11 C12 1.3(8) . .
C31 C10 C11 C12 179.1(7) . .
C10 C11 C12 C7 0.7(8) . .
C10 C11 C12 C14 -174.1(5) . .
O2 C7 C12 C11 177.0(5) . .
C8 C7 C12 C11 -3.3(8) . .
O2 C7 C12 C14 -8.2(7) . .
C8 C7 C12 C14 171.6(5) . .
C5 C6 C13 N1 120.5(5) . .
C1 C6 C13 N1 -63.8(7) . .
C15 N1 C13 C6 -57.0(6) . .
C14 N1 C13 C6 -178.4(5) . .
Yb1 N1 C13 C6 67.4(5) . .
C15 N1 C14 C12 52.4(6) . .
C13 N1 C14 C12 172.6(5) . .
Yb1 N1 C14 C12 -71.4(5) . .
C11 C12 C14 N1 -124.3(5) . .
C7 C12 C14 N1 60.8(7) . .
C14 N1 C15 C16 -95.5(5) . .
C13 N1 C15 C16 146.9(4) . .
Yb1 N1 C15 C16 24.6(5) . .
C18 N2 C16 C15 173.2(5) . .
C17 N2 C16 C15 -69.7(6) . .
Yb1 N2 C16 C15 51.8(5) . .
N1 C15 C16 N2 -54.4(6) . .
C3 C2 C19 C22 122.4(6) . .
C1 C2 C19 C22 -56.0(7) . .
C3 C2 C19 C21 -116.8(6) . .
C1 C2 C19 C21 64.8(7) . .
C3 C2 C19 C20 2.9(9) . .
C1 C2 C19 C20 -175.5(6) . .
C3 C4 C23 C25 121.8(7) . .
C5 C4 C23 C25 -60.1(7) . .
C3 C4 C23 C26 1.0(8) . .
C5 C4 C23 C26 179.1(6) . .
C3 C4 C23 C24 -120.0(6) . .
C5 C4 C23 C24 58.1(7) . .
C9 C8 C27 C29 -122.1(6) . .
C7 C8 C27 C29 57.8(7) . .
C9 C8 C27 C28 116.7(6) . .
C7 C8 C27 C28 -63.4(7) . .
C9 C8 C27 C30 -2.3(8) . .
C7 C8 C27 C30 177.6(5) . .
C11 C10 C31 C32 27.6(15) . .
C9 C10 C31 C32 -154.8(10) . .
C11 C10 C31 C34 -127.9(9) . .
C9 C10 C31 C34 49.8(14) . .
C11 C10 C31 C33 131.8(7) . .
C9 C10 C31 C33 -50.5(10) . .
C37 N4 C35 N3 -174.7(5) . .
Yb1 N4 C35 N3 -0.6(5) . .
C37 N4 C35 N5 4.2(8) . .
Yb1 N4 C35 N5 178.3(4) . .
C37 N4 C35 Yb1 -174.1(6) . .
C36 N3 C35 N4 -172.2(6) . .
Yb1 N3 C35 N4 0.6(5) . .
C36 N3 C35 N5 9.0(9) . .
Yb1 N3 C35 N5 -178.3(4) . .
C36 N3 C35 Yb1 -172.7(6) . .
C43 N5 C35 N4 -110.9(7) . .
C42 N5 C35 N4 85.3(7) . .
C43 N5 C35 N3 67.9(8) . .
C42 N5 C35 N3 -96.0(7) . .
C43 N5 C35 Yb1 -12(18) . .
C42 N5 C35 Yb1 -176(100) . .
O1 Yb1 C35 N4 -100.7(3) . .
O2 Yb1 C35 N4 94.1(3) . .
N3 Yb1 C35 N4 -179.4(5) . .
N1 Yb1 C35 N4 179.1(3) . .
N2 Yb1 C35 N4 -2.0(4) . .
O1 Yb1 C35 N3 78.7(3) . .
O2 Yb1 C35 N3 -86.5(3) . .
N4 Yb1 C35 N3 179.4(5) . .
N1 Yb1 C35 N3 -1.5(5) . .
N2 Yb1 C35 N3 177.4(3) . .
O1 Yb1 C35 N5 160(17) . .
O2 Yb1 C35 N5 -5(17) . .
N3 Yb1 C35 N5 81(17) . .
N4 Yb1 C35 N5 -100(17) . .
N1 Yb1 C35 N5 80(17) . .
N2 Yb1 C35 N5 -102(17) . .
C35 N3 C36 C38 -129.7(7) . .
Yb1 N3 C36 C38 61.9(10) . .
C35 N3 C36 C39 108.3(8) . .
Yb1 N3 C36 C39 -60.2(9) . .
C35 N4 C37 C41 -132.6(6) . .
Yb1 N4 C37 C41 57.6(8) . .
C35 N4 C37 C40 106.0(6) . .
Yb1 N4 C37 C40 -63.8(8) . .
C35 N5 C42 C45 111.5(8) . .
C43 N5 C42 C45 -52.3(9) . .
C35 N5 C42 C44 -14.5(9) . .
C43 N5 C42 C44 -178.4(6) . .
C35 N5 C43 C47 149.4(7) . .
C42 N5 C43 C47 -46.5(10) . .
C35 N5 C43 C46 21.7(10) . .
C42 N5 C43 C46 -174.2(8) . .
C51 C49 C50 C51 0.5(15) 3_766 .
C48 C49 C50 C51 -179.5(12) . .
C49 C50 C51 C49 -0.5(15) . 3_766
